data_4020813
loop_
_publ_author_name
'Alexandru T. Balaban'
'Ion Ghiviriga'
'Edmund W. Czerwinski'
'Priyadarsi De'
'Rudolf Faust'

_publ_section_title
;
 Simple Synthesis of a Weak Nucleophilic Base
 (4-Ethyl-2,6-diisopropyl-3,5-dimethylpyridine)
 Evidencing a Double Janus Group Effect
;
_journal_name_full 'Journal of Organic Chemistry'
_journal_page_first 536
_journal_page_last 542
_journal_paper_doi 10.1021/jo035416k
_journal_volume 69
_journal_year 2004
_chemical_formula_moiety 'C21 H28 N4 O7'
_chemical_formula_sum 'C21 H28 N4 O7'
_chemical_formula_weight 448.47
_space_group_IT_number 33
_space_group_name_Hall 'P -2n -2ac'
_space_group_name_H-M_alt 'P c 21 n'
_symmetry_cell_setting orthorhombic
_symmetry_Int_Tables_number 33
_symmetry_space_group_name_Hall 'P -2n -2ac'
_symmetry_space_group_name_H-M 'P c 21 n'
_cell_angle_alpha 90
_cell_angle_beta 90
_cell_angle_gamma 90
_cell_formula_units_Z 4
_cell_length_a 8.9690(10)
_cell_length_b 12.185(2)
_cell_length_c 20.729(4)
_cell_measurement_temperature 100(2)
_cell_measurement_wavelength 1.5418
_cell_volume 2265.4(6)
_diffrn_ambient_temperature 100(2)
_exptl_crystal_density_diffrn 1.315
_cod_database_code 4020813

loop_
_symmetry_equiv_pos_as_xyz
'x, y, z'
'x+1/2, y+1/2, -z+1/2'
'-x+1/2, y, z+1/2'
'-x, y+1/2, -z'

loop_
_atom_site_label
_atom_site_type_symbol
_atom_site_fract_x
_atom_site_fract_y
_atom_site_fract_z
_atom_site_U_iso_or_equiv
_atom_site_adp_type
_atom_site_occupancy
_atom_site_symmetry_multiplicity
_atom_site_calc_flag
_atom_site_refinement_flags
_atom_site_disorder_assembly
_atom_site_disorder_group
C1A C 0.5918(4) 1.0586(3) 0.30653(17) 0.0239(7) Uani 1 1 d . . .
O1A O 0.6185(3) 1.0655(2) 0.36505(11) 0.0297(6) Uani 1 1 d . . .
C2A C 0.4777(4) 1.1194(3) 0.27233(17) 0.0245(7) Uani 1 1 d . . .
N21A N 0.3833(4) 1.1959(3) 0.30767(16) 0.0300(7) Uani 1 1 d . . .
O21A O 0.2525(3) 1.2059(3) 0.29034(16) 0.0384(7) Uani 1 1 d . . .
O22A O 0.4387(4) 1.2489(3) 0.35205(15) 0.0422(8) Uani 1 1 d . . .
C3A C 0.4467(4) 1.1069(3) 0.20764(18) 0.0269(8) Uani 1 1 d . . .
H3A H 0.3667 1.1461 0.1884 0.032 Uiso 1 1 calc R . .
C4A C 0.5337(4) 1.0361(3) 0.17079(17) 0.0253(8) Uani 1 1 d . . .
N41A N 0.5052(4) 1.0258(3) 0.10272(15) 0.0271(7) Uani 1 1 d . . .
O41A O 0.3984(3) 1.0762(3) 0.07970(14) 0.0360(7) Uani 1 1 d . . .
O42A O 0.5895(3) 0.9673(2) 0.07025(12) 0.0331(7) Uani 1 1 d . . .
C5A C 0.6477(4) 0.9748(3) 0.19858(17) 0.0261(8) Uani 1 1 d . . .
H5A H 0.7073 0.9271 0.1731 0.031 Uiso 1 1 calc R . .
C6A C 0.6717(4) 0.9848(3) 0.26342(17) 0.0245(8) Uani 1 1 d . . .
N61A N 0.7822(4) 0.9112(3) 0.29279(15) 0.0276(7) Uani 1 1 d . . .
O61A O 0.7421(3) 0.8548(3) 0.33866(14) 0.0361(7) Uani 1 1 d . . .
O62A O 0.9077(3) 0.9077(3) 0.26870(14) 0.0373(7) Uani 1 1 d . . .
N1 N 0.3067(3) 0.6300(3) 0.50860(14) 0.0263(7) Uani 1 1 d . . .
H1 H 0.3195 0.6009 0.5471 0.032 Uiso 1 1 calc R . .
C2 C 0.4005(4) 0.5979(3) 0.46136(18) 0.0283(8) Uani 1 1 d . . .
C3 C 0.3873(4) 0.6469(3) 0.40081(18) 0.0289(8) Uani 1 1 d . . .
C4 C 0.2689(4) 0.7202(3) 0.39057(18) 0.0262(8) Uani 1 1 d . . .
C5 C 0.1736(4) 0.7518(3) 0.44127(17) 0.0252(8) Uani 1 1 d . . .
C6 C 0.1947(4) 0.7030(3) 0.50163(17) 0.0255(8) Uani 1 1 d . . .
C21 C 0.5127(5) 0.5096(4) 0.47783(19) 0.0370(10) Uani 1 1 d . . .
H21 H 0.5608 0.4866 0.4365 0.044 Uiso 1 1 calc R . .
C22 C 0.6361(5) 0.5543(5) 0.5212(2) 0.0431(11) Uani 1 1 d . . .
H22A H 0.6767 0.6216 0.5024 0.065 Uiso 1 1 calc R . .
H22B H 0.7155 0.4994 0.5252 0.065 Uiso 1 1 calc R . .
H22C H 0.5951 0.5703 0.564 0.065 Uiso 1 1 calc R . .
C23 C 0.4373(5) 0.4077(4) 0.5063(2) 0.0404(10) Uani 1 1 d . . .
H23A H 0.3885 0.427 0.547 0.061 Uiso 1 1 calc R . .
H23B H 0.5125 0.3509 0.5142 0.061 Uiso 1 1 calc R . .
H23C H 0.3628 0.3799 0.4758 0.061 Uiso 1 1 calc R . .
C31 C 0.4994(5) 0.6185(4) 0.34817(19) 0.0363(9) Uani 1 1 d . . .
H31A H 0.5989 0.6109 0.3672 0.054 Uiso 1 1 calc R . .
H31B H 0.5008 0.6771 0.3158 0.054 Uiso 1 1 calc R . .
H31C H 0.4706 0.5493 0.3276 0.054 Uiso 1 1 calc R . .
C41 C 0.2439(4) 0.7676(3) 0.32383(19) 0.0295(8) Uani 1 1 d . . .
H41A H 0.1359 0.7801 0.3173 0.035 Uiso 1 1 calc R . .
H41B H 0.2778 0.714 0.2911 0.035 Uiso 1 1 calc R . .
C42 C 0.3276(5) 0.8759(4) 0.3143(2) 0.0419(11) Uani 1 1 d . . .
H42A H 0.2961 0.9286 0.3474 0.063 Uiso 1 1 calc R . .
H42B H 0.3053 0.9055 0.2715 0.063 Uiso 1 1 calc R . .
H42C H 0.4351 0.863 0.3181 0.063 Uiso 1 1 calc R . .
C51 C 0.0488(5) 0.8324(4) 0.4315(2) 0.0334(9) Uani 1 1 d . . .
H51A H -0.0451 0.7926 0.4255 0.05 Uiso 1 1 calc R . .
H51B H 0.0693 0.8771 0.3931 0.05 Uiso 1 1 calc R . .
H51C H 0.041 0.8802 0.4694 0.05 Uiso 1 1 calc R . .
C61 C 0.0994(4) 0.7257(3) 0.56018(17) 0.0272(8) Uani 1 1 d . . .
H61 H 0.0136 0.7718 0.5454 0.033 Uiso 1 1 calc R . .
C622 C 0.1866(5) 0.7943(3) 0.61004(19) 0.0333(9) Uani 1 1 d . . .
H62A H 0.2745 0.7531 0.6243 0.05 Uiso 1 1 calc R . .
H62B H 0.1225 0.8097 0.6472 0.05 Uiso 1 1 calc R . .
H62C H 0.2183 0.8635 0.5903 0.05 Uiso 1 1 calc R . .
C623 C 0.0333(5) 0.6202(4) 0.58907(19) 0.0327(9) Uani 1 1 d . . .
H62D H -0.0188 0.5791 0.5553 0.049 Uiso 1 1 calc R . .
H62E H -0.0372 0.6393 0.6234 0.049 Uiso 1 1 calc R . .
H62F H 0.1137 0.575 0.6069 0.049 Uiso 1 1 calc R . .

loop_
_atom_site_aniso_label
_atom_site_aniso_U_11
_atom_site_aniso_U_22
_atom_site_aniso_U_33
_atom_site_aniso_U_23
_atom_site_aniso_U_13
_atom_site_aniso_U_12
C1A 0.0266(17) 0.0160(17) 0.0291(18) -0.0004(14) 0.0026(13) -0.0035(14)
O1A 0.0354(14) 0.0299(14) 0.0236(12) -0.0026(11) -0.0026(10) -0.0030(12)
C2A 0.0270(17) 0.0186(18) 0.0278(16) -0.0009(14) 0.0024(13) -0.0039(14)
N21A 0.0348(18) 0.0231(17) 0.0321(16) 0.0063(14) 0.0046(13) 0.0045(14)
O21A 0.0297(15) 0.0378(17) 0.0477(17) 0.0021(14) 0.0049(12) 0.0058(13)
O22A 0.0517(18) 0.0385(18) 0.0362(15) -0.0094(13) -0.0023(14) 0.0103(15)
C3A 0.0257(18) 0.0223(19) 0.0327(19) 0.0026(15) -0.0024(14) -0.0047(15)
C4A 0.0291(17) 0.0202(19) 0.0266(17) 0.0003(14) 0.0003(14) -0.0039(14)
N41A 0.0320(16) 0.0184(15) 0.0310(15) 0.0002(13) -0.0024(13) -0.0055(13)
O41A 0.0356(16) 0.0394(16) 0.0332(14) 0.0079(13) -0.0097(11) -0.0012(13)
O42A 0.0439(17) 0.0291(15) 0.0264(13) -0.0051(12) 0.0021(11) -0.0040(12)
C5A 0.0271(18) 0.0206(18) 0.0306(17) -0.0013(15) 0.0032(15) -0.0014(14)
C6A 0.0237(17) 0.0202(18) 0.0297(17) 0.0021(14) -0.0003(13) -0.0006(14)
N61A 0.0286(16) 0.0259(17) 0.0282(15) -0.0020(13) -0.0045(13) 0.0009(14)
O61A 0.0404(16) 0.0345(16) 0.0335(14) 0.0119(13) -0.0025(11) 0.0072(14)
O62A 0.0276(15) 0.0413(18) 0.0431(16) -0.0027(14) -0.0022(12) 0.0064(12)
N1 0.0288(15) 0.0234(16) 0.0267(14) 0.0005(13) 0.0007(11) 0.0054(13)
C2 0.0291(18) 0.027(2) 0.0285(18) -0.0009(15) -0.0021(14) 0.0052(15)
C3 0.0260(18) 0.031(2) 0.0300(18) 0.0011(17) -0.0008(14) -0.0021(16)
C4 0.0283(18) 0.0217(19) 0.0286(17) 0.0025(15) -0.0045(14) -0.0091(15)
C5 0.0307(19) 0.0121(16) 0.0330(18) -0.0005(14) -0.0044(15) -0.0030(13)
C6 0.0248(17) 0.0206(18) 0.0310(18) -0.0041(15) 0.0004(13) -0.0010(15)
C21 0.038(2) 0.044(3) 0.0294(18) 0.0022(18) 0.0042(16) 0.016(2)
C22 0.0271(19) 0.061(3) 0.041(2) 0.004(2) -0.0013(17) 0.008(2)
C23 0.050(2) 0.028(2) 0.043(2) 0.0014(18) -0.0055(19) 0.016(2)
C31 0.0344(19) 0.043(3) 0.0313(18) 0.0005(18) 0.0026(15) -0.0002(18)
C41 0.037(2) 0.022(2) 0.0290(18) 0.0013(15) -0.0042(16) -0.0052(15)
C42 0.056(3) 0.037(3) 0.033(2) 0.0071(18) -0.0042(19) -0.020(2)
C51 0.035(2) 0.028(2) 0.038(2) 0.0025(16) -0.0059(16) 0.0054(17)
C61 0.0294(19) 0.0238(19) 0.0283(18) 0.0003(15) 0.0039(14) 0.0036(15)
C622 0.039(2) 0.026(2) 0.0340(19) -0.0063(16) 0.0001(16) 0.0033(17)
C623 0.0289(19) 0.035(2) 0.0342(18) 0.0034(17) 0.0053(15) -0.0018(17)

loop_
_geom_bond_atom_site_label_1
_geom_bond_atom_site_label_2
_geom_bond_distance
_geom_bond_site_symmetry_2
_geom_bond_publ_flag
C1A O1A 1.239(4) . ?
C1A C2A 1.449(5) . ?
C1A C6A 1.456(5) . ?
C2A C3A 1.378(5) . ?
C2A N21A 1.456(5) . ?
N21A O22A 1.229(5) . ?
N21A O21A 1.233(5) . ?
C3A C4A 1.392(6) . ?
C3A H3A 0.95 . ?
C4A C5A 1.391(5) . ?
C4A N41A 1.439(5) . ?
N41A O41A 1.234(4) . ?
N41A O42A 1.238(5) . ?
C5A C6A 1.367(5) . ?
C5A H5A 0.95 . ?
C6A N61A 1.469(5) . ?
N61A O61A 1.227(4) . ?
N61A O62A 1.232(4) . ?
N1 C2 1.349(5) . ?
N1 C6 1.350(5) . ?
N1 H1 0.88 . ?
C2 C3 1.395(5) . ?
C2 C21 1.512(5) . ?
C3 C4 1.403(6) . ?
C3 C31 1.523(5) . ?
C4 C5 1.409(5) . ?
C4 C41 1.516(5) . ?
C5 C6 1.398(5) . ?
C5 C51 1.503(5) . ?
C6 C61 1.510(5) . ?
C21 C22 1.526(6) . ?
C21 C23 1.533(7) . ?
C21 H21 1 . ?
C22 H22A 0.98 . ?
C22 H22B 0.98 . ?
C22 H22C 0.98 . ?
C23 H23A 0.98 . ?
C23 H23B 0.98 . ?
C23 H23C 0.98 . ?
C31 H31A 0.98 . ?
C31 H31B 0.98 . ?
C31 H31C 0.98 . ?
C41 C42 1.532(6) . ?
C41 H41A 0.99 . ?
C41 H41B 0.99 . ?
C42 H42A 0.98 . ?
C42 H42B 0.98 . ?
C42 H42C 0.98 . ?
C51 H51A 0.98 . ?
C51 H51B 0.98 . ?
C51 H51C 0.98 . ?
C61 C623 1.537(6) . ?
C61 C622 1.542(5) . ?
C61 H61 1 . ?
C622 H62A 0.98 . ?
C622 H62B 0.98 . ?
C622 H62C 0.98 . ?
C623 H62D 0.98 . ?
C623 H62E 0.98 . ?
C623 H62F 0.98 . ?
